data_7014176
loop_
_publ_author_name
'Kingston, Melanie'
'Chen, Shan-Jia'
'Lork, Enno'
'Mews, R\"udiger'

_publ_section_title
;
 Anionic triazine systems.
;
_journal_issue 9
_journal_name_full 'Dalton transactions (Cambridge, England : 2003)'
_journal_page_first 1400
_journal_page_last 1404
_journal_paper_doi 10.1039/b402527j
_journal_year 2004
_chemical_formula_moiety 'C6 H18 N3 S, C6 F10 N3'
_chemical_formula_sum 'C12 H18 F10 N6 S'
_chemical_formula_weight 468.38
_chemical_name_systematic
;
?
;
_space_group_IT_number 11
_symmetry_cell_setting monoclinic
_symmetry_space_group_name_Hall '-P 2yb'
_symmetry_space_group_name_H-M 'P 1 21/m 1'
_atom_sites_solution_hydrogens geom
_atom_sites_solution_primary direct
_atom_sites_solution_secondary difmap
_audit_creation_method SHELXL-97
_cell_angle_alpha 90.00
_cell_angle_beta 95.110(10)
_cell_angle_gamma 90.00
_cell_formula_units_Z 2
_cell_length_a 9.1180(10)
_cell_length_b 11.388(2)
_cell_length_c 9.2320(10)
_cell_measurement_reflns_used 45
_cell_measurement_temperature 173(2)
_cell_measurement_theta_max 18.185
_cell_measurement_theta_min 3.579
_cell_volume 954.8(2)
_computing_cell_refinement 'Siemens XSCANS'
_computing_data_collection 'Siemens XSCANS'
_computing_data_reduction 'Siemens XSCANS'
_computing_molecular_graphics Diamond
_computing_publication_material 'Siemens SHELXTL'
_computing_structure_refinement 'SHELXL-97 (Sheldrick, 1997)'
_computing_structure_solution 'SHELXS-97 (Sheldrick, 1990)'
_diffrn_ambient_temperature 173(2)
_diffrn_measured_fraction_theta_full 0.995
_diffrn_measured_fraction_theta_max 0.995
_diffrn_measurement_device_type 'Siemens P4'
_diffrn_measurement_method '2\q/\w scans'
_diffrn_radiation_monochromator graphite
_diffrn_radiation_source 'normal-focus sealed tube'
_diffrn_radiation_type MoK\a
_diffrn_radiation_wavelength 0.71073
_diffrn_reflns_av_R_equivalents 0.0334
_diffrn_reflns_av_sigmaI/netI 0.0456
_diffrn_reflns_limit_h_max 11
_diffrn_reflns_limit_h_min -1
_diffrn_reflns_limit_k_max 14
_diffrn_reflns_limit_k_min -14
_diffrn_reflns_limit_l_max 11
_diffrn_reflns_limit_l_min -11
_diffrn_reflns_number 5179
_diffrn_reflns_theta_full 27.50
_diffrn_reflns_theta_max 27.50
_diffrn_reflns_theta_min 2.85
_diffrn_standards_decay_% 'random variation +/-2.0'
_diffrn_standards_interval_count 197
_diffrn_standards_number 3
_exptl_absorpt_coefficient_mu 0.275
_exptl_absorpt_correction_T_max 0.9220
_exptl_absorpt_correction_T_min 0.8523
_exptl_absorpt_correction_type none
_exptl_crystal_colour colorless
_exptl_crystal_density_diffrn 1.629
_exptl_crystal_density_method 'not measured'
_exptl_crystal_description blocks
_exptl_crystal_F_000 476
_exptl_crystal_size_max 0.60
_exptl_crystal_size_mid 0.40
_exptl_crystal_size_min 0.30
_refine_diff_density_max 0.788
_refine_diff_density_min -0.946
_refine_diff_density_rms 0.104
_refine_ls_extinction_coef 0.003(5)
_refine_ls_extinction_expression Fc^*^=kFc[1+0.001xFc^2^\l^3^/sin(2\q)]^-1/4^
_refine_ls_extinction_method SHELXL
_refine_ls_goodness_of_fit_ref 1.046
_refine_ls_hydrogen_treatment refU
_refine_ls_matrix_type full
_refine_ls_number_parameters 153
_refine_ls_number_reflns 2284
_refine_ls_number_restraints 0
_refine_ls_restrained_S_all 1.046
_refine_ls_R_factor_all 0.1109
_refine_ls_R_factor_gt 0.0813
_refine_ls_shift/su_max 0.000
_refine_ls_shift/su_mean 0.000
_refine_ls_structure_factor_coef Fsqd
_refine_ls_weighting_details 'calc w=1/[\s^2^(Fo^2^)+(0.1444P)^2^+0.8904P] where P=(Fo^2^+2Fc^2^)/3'
_refine_ls_weighting_scheme calc
_refine_ls_wR_factor_gt 0.2249
_refine_ls_wR_factor_ref 0.2504
_reflns_number_gt 1578
_reflns_number_total 2284
_reflns_threshold_expression >2\s(I)
_cod_data_source_file b402527j.txt
_cod_data_source_block mk14
_cod_depositor_comments
;
The following automatic conversions were performed:
'_symmetry_cell_setting' value 'Monoclinic' changed to 'monoclinic'
according to '/home/saulius/struct/CIF-dictionaries/cif_core.dic'
dictionary named 'cif_core.dic' version 2.4.1 from 2010-06-29.

Automatic conversion script
Id: cif_fix_enum 1527 2010-12-29 10:47:43Z saulius 
;
_cod_original_sg_symbol_H-M 'P 21/m'
_cod_database_code 7014176

loop_
_symmetry_equiv_pos_as_xyz
'x, y, z'
'-x, y+1/2, -z'
'-x, -y, -z'
'x, -y-1/2, z'

loop_
_atom_site_label
_atom_site_type_symbol
_atom_site_fract_x
_atom_site_fract_y
_atom_site_fract_z
_atom_site_U_iso_or_equiv
_atom_site_adp_type
_atom_site_occupancy
_atom_site_symmetry_multiplicity
_atom_site_calc_flag
_atom_site_refinement_flags
_atom_site_disorder_assembly
_atom_site_disorder_group
F1 F 0.1971(3) 0.1333(2) 0.1958(3) 0.0561(7) Uani 1 1 d . . .
N3 N -0.1711(5) 0.2500 0.1916(5) 0.0418(11) Uani 1 2 d S . .
N1 N 0.0314(5) 0.2500 0.3910(5) 0.0386(10) Uani 1 2 d S . .
F2 F -0.0020(3) 0.0440(2) 0.2321(4) 0.0743(10) Uani 1 1 d . . .
F3 F 0.0183(3) 0.1313(3) 0.0290(3) 0.0726(9) Uani 1 1 d . . .
C4 C -0.2530(6) 0.2500 0.2951(6) 0.0358(11) Uani 1 2 d S . .
C1 C -0.0143(5) 0.2500 0.2372(5) 0.0320(10) Uani 1 2 d S . .
C3 C -0.0753(7) 0.2500 0.4693(6) 0.0420(12) Uani 1 2 d S . .
N2 N -0.2209(5) 0.2500 0.4396(5) 0.0475(12) Uani 1 2 d S . .
F4 F -0.0340(5) 0.2500 0.6153(4) 0.0696(12) Uani 1 2 d S . .
C5 C -0.4113(6) 0.2500 0.2546(7) 0.0444(13) Uani 1 2 d S . .
C2 C 0.0505(5) 0.1393(3) 0.1723(5) 0.0441(9) Uani 1 1 d . . .
F5 F -0.4872(5) 0.1623(5) 0.3008(7) 0.137(2) Uani 1 1 d . . .
F6 F -0.4527(6) 0.2500 0.1100(7) 0.193(5) Uani 1 2 d S . .
S1 S 0.46098(16) 0.2500 0.65608(15) 0.0388(4) Uani 1 2 d S . .
N4 N 0.5824(5) 0.2500 0.8031(5) 0.0387(10) Uani 1 2 d S . .
N5 N 0.3745(4) 0.1293(3) 0.6864(4) 0.0508(9) Uani 1 1 d . . .
C6 C 0.6754(5) 0.1432(4) 0.8130(5) 0.0522(11) Uani 1 1 d . . .
H6A H 0.7372 0.1415 0.7315 0.074(6) Uiso 1 1 calc R . .
H6B H 0.6124 0.0733 0.8094 0.074(6) Uiso 1 1 calc R . .
H6C H 0.7383 0.1440 0.9049 0.074(6) Uiso 1 1 calc R . .
C7 C 0.3008(6) 0.0716(4) 0.5588(6) 0.0636(14) Uani 1 1 d . . .
H7A H 0.3072 -0.0137 0.5713 0.074(6) Uiso 1 1 calc R . .
H7B H 0.3486 0.0945 0.4721 0.074(6) Uiso 1 1 calc R . .
H7C H 0.1971 0.0954 0.5473 0.074(6) Uiso 1 1 calc R . .
C8 C 0.3109(6) 0.1040(5) 0.8221(6) 0.0704(15) Uani 1 1 d . . .
H8A H 0.2098 0.1339 0.8168 0.074(6) Uiso 1 1 calc R . .
H8B H 0.3698 0.1421 0.9028 0.074(6) Uiso 1 1 calc R . .
H8C H 0.3103 0.0189 0.8381 0.074(6) Uiso 1 1 calc R . .

loop_
_atom_site_aniso_label
_atom_site_aniso_U_11
_atom_site_aniso_U_22
_atom_site_aniso_U_33
_atom_site_aniso_U_23
_atom_site_aniso_U_13
_atom_site_aniso_U_12
F1 0.0362(13) 0.0518(14) 0.0796(17) -0.0110(12) 0.0018(12) 0.0141(11)
N3 0.026(2) 0.054(3) 0.045(2) 0.000 -0.0042(18) 0.000
N1 0.030(2) 0.045(2) 0.040(2) 0.000 -0.0060(18) 0.000
F2 0.077(2) 0.0321(13) 0.116(3) -0.0064(14) 0.0169(19) -0.0125(13)
F3 0.0674(19) 0.090(2) 0.0583(16) -0.0362(15) -0.0041(14) 0.0118(16)
C4 0.031(2) 0.024(2) 0.052(3) 0.000 0.000(2) 0.000
C1 0.023(2) 0.035(2) 0.038(2) 0.000 0.0006(19) 0.000
C3 0.043(3) 0.044(3) 0.038(3) 0.000 0.001(2) 0.000
N2 0.038(3) 0.061(3) 0.044(3) 0.000 0.007(2) 0.000
F4 0.056(2) 0.116(4) 0.0353(17) 0.000 -0.0026(16) 0.000
C5 0.031(3) 0.041(3) 0.065(4) 0.000 0.020(3) 0.000
C2 0.036(2) 0.0392(19) 0.057(2) -0.0076(17) 0.0007(17) 0.0016(16)
F5 0.069(3) 0.136(4) 0.199(5) 0.041(4) -0.017(3) -0.030(3)
F6 0.049(3) 0.453(17) 0.074(4) 0.000 -0.013(3) 0.000
S1 0.0417(8) 0.0292(6) 0.0444(7) 0.000 -0.0027(5) 0.000
N4 0.032(2) 0.037(2) 0.046(2) 0.000 -0.0066(18) 0.000
N5 0.052(2) 0.0386(17) 0.059(2) -0.0012(15) -0.0105(17) -0.0113(16)
C6 0.044(2) 0.042(2) 0.069(3) 0.0092(19) -0.005(2) 0.0069(18)
C7 0.074(3) 0.036(2) 0.074(3) -0.002(2) -0.031(3) -0.004(2)
C8 0.066(3) 0.066(3) 0.080(3) 0.007(3) 0.009(3) -0.026(3)

loop_
_atom_type_symbol
_atom_type_description
_atom_type_scat_dispersion_real
_atom_type_scat_dispersion_imag
_atom_type_scat_source
C C 0.0033 0.0016 'International Tables Vol C Tables 4.2.6.8 and 6.1.1.4'
H H 0.0000 0.0000 'International Tables Vol C Tables 4.2.6.8 and 6.1.1.4'
N N 0.0061 0.0033 'International Tables Vol C Tables 4.2.6.8 and 6.1.1.4'
F F 0.0171 0.0103 'International Tables Vol C Tables 4.2.6.8 and 6.1.1.4'
S S 0.1246 0.1234 'International Tables Vol C Tables 4.2.6.8 and 6.1.1.4'

loop_
_geom_angle_atom_site_label_1
_geom_angle_atom_site_label_2
_geom_angle_atom_site_label_3
_geom_angle
_geom_angle_site_symmetry_1
_geom_angle_site_symmetry_3
_geom_angle_publ_flag
C4 N3 C1 114.4(4) . . ?
C3 N1 C1 113.2(4) . . ?
N3 C4 N2 131.4(5) . . ?
N3 C4 C5 116.4(5) . . ?
N2 C4 C5 112.3(5) . . ?
N1 C1 N3 118.3(4) . . ?
N1 C1 C2 107.2(3) . 4_565 ?
N3 C1 C2 106.8(3) . 4_565 ?
N1 C1 C2 107.2(3) . . ?
N3 C1 C2 106.8(3) . . ?
C2 C1 C2 110.3(4) 4_565 . ?
N1 C3 N2 133.4(5) . . ?
N1 C3 F4 114.0(5) . . ?
N2 C3 F4 112.6(5) . . ?
C3 N2 C4 109.3(5) . . ?
F5 C5 F5 99.5(6) . 4_565 ?
F5 C5 F6 102.2(5) . . ?
F5 C5 F6 102.2(5) 4_565 . ?
F5 C5 C4 117.2(4) . . ?
F5 C5 C4 117.2(4) 4_565 . ?
F6 C5 C4 115.8(5) . . ?
F2 C2 F3 107.6(3) . . ?
F2 C2 F1 106.4(3) . . ?
F3 C2 F1 106.6(4) . . ?
F2 C2 C1 110.1(3) . . ?
F3 C2 C1 112.6(3) . . ?
F1 C2 C1 113.1(3) . . ?
N5 S1 N5 115.9(3) . 4_565 ?
N5 S1 N4 99.02(16) . . ?
N5 S1 N4 99.02(16) 4_565 . ?
C6 N4 C6 110.4(5) 4_565 . ?
C6 N4 S1 112.6(3) 4_565 . ?
C6 N4 S1 112.6(3) . . ?
C8 N5 C7 114.5(4) . . ?
C8 N5 S1 123.7(3) . . ?
C7 N5 S1 116.0(3) . . ?

loop_
_geom_bond_atom_site_label_1
_geom_bond_atom_site_label_2
_geom_bond_distance
_geom_bond_site_symmetry_2
_geom_bond_publ_flag
F1 C2 1.337(5) . ?
N3 C4 1.264(7) . ?
N3 C1 1.454(6) . ?
N1 C3 1.263(7) . ?
N1 C1 1.444(6) . ?
F2 C2 1.325(5) . ?
F3 C2 1.332(5) . ?
C4 N2 1.340(7) . ?
C4 C5 1.458(8) . ?
C1 C2 1.536(5) 4_565 ?
C1 C2 1.536(5) . ?
C3 N2 1.332(8) . ?
C3 F4 1.366(6) . ?
C5 F5 1.308(6) . ?
C5 F5 1.308(6) 4_565 ?
C5 F6 1.355(9) . ?
S1 N5 1.621(4) . ?
S1 N5 1.621(4) 4_565 ?
S1 N4 1.674(4) . ?
N4 C6 1.481(5) 4_565 ?
N4 C6 1.481(5) . ?
N5 C8 1.455(7) . ?
N5 C7 1.460(5) . ?

loop_
_geom_torsion_atom_site_label_1
_geom_torsion_atom_site_label_2
_geom_torsion_atom_site_label_3
_geom_torsion_atom_site_label_4
_geom_torsion
_geom_torsion_site_symmetry_1
_geom_torsion_site_symmetry_2
_geom_torsion_site_symmetry_3
_geom_torsion_site_symmetry_4
_geom_torsion_publ_flag
C1 N3 C4 N2 0.0 . . . . ?
C1 N3 C4 C5 180.0 . . . . ?
C3 N1 C1 N3 0.0 . . . . ?
C3 N1 C1 C2 120.8(3) . . . 4_565 ?
C3 N1 C1 C2 -120.8(3) . . . . ?
C4 N3 C1 N1 0.0 . . . . ?
C4 N3 C1 C2 -121.0(3) . . . 4_565 ?
C4 N3 C1 C2 121.0(3) . . . . ?
C1 N1 C3 N2 0.000(1) . . . . ?
C1 N1 C3 F4 180.0 . . . . ?
N1 C3 N2 C4 0.000(1) . . . . ?
F4 C3 N2 C4 180.0 . . . . ?
N3 C4 N2 C3 0.0 . . . . ?
C5 C4 N2 C3 180.0 . . . . ?
N3 C4 C5 F5 120.9(5) . . . . ?
N2 C4 C5 F5 -59.1(5) . . . . ?
N3 C4 C5 F5 -120.9(5) . . . 4_565 ?
N2 C4 C5 F5 59.1(5) . . . 4_565 ?
N3 C4 C5 F6 0.0 . . . . ?
N2 C4 C5 F6 180.0 . . . . ?
N1 C1 C2 F2 61.5(4) . . . . ?
N3 C1 C2 F2 -66.3(4) . . . . ?
C2 C1 C2 F2 177.9(2) 4_565 . . . ?
N1 C1 C2 F3 -178.4(4) . . . . ?
N3 C1 C2 F3 53.7(5) . . . . ?
C2 C1 C2 F3 -62.0(5) 4_565 . . . ?
N1 C1 C2 F1 -57.4(5) . . . . ?
N3 C1 C2 F1 174.7(4) . . . . ?
C2 C1 C2 F1 59.0(5) 4_565 . . . ?
N5 S1 N4 C6 -176.3(3) . . . 4_565 ?
N5 S1 N4 C6 -58.1(4) 4_565 . . 4_565 ?
N5 S1 N4 C6 58.1(4) . . . . ?
N5 S1 N4 C6 176.3(3) 4_565 . . . ?
N5 S1 N5 C8 -52.1(5) 4_565 . . . ?
N4 S1 N5 C8 52.6(4) . . . . ?
N5 S1 N5 C7 99.5(4) 4_565 . . . ?
N4 S1 N5 C7 -155.8(4) . . . . ?
